data_7106799
loop_
_publ_author_name
'Wang, Meng-Xi'
'Long, La-Sheng'
'Huang, Rong-Bin'
'Zheng, Lan-Sun'

_publ_section_title
;
 Influence of halide ions on the chirality and luminescent property of
 ionothermally synthesized lanthanide-based metal-organic frameworks
;
_journal_coden_ASTM CHCOFS
_journal_issue 35
_journal_name_full
;
 Chemical Communications (Cambridge, United Kingdom)
;
_journal_page_first 9834
_journal_page_last 9836
_journal_paper_doi 10.1039/c1cc13297k
_journal_volume 47
_journal_year 2011
_chemical_formula_sum 'C18 H15 Eu N2 O8 S2'
_chemical_formula_weight 603.40
_space_group_IT_number 14
_symmetry_cell_setting monoclinic
_symmetry_space_group_name_Hall '-P 2ybc'
_symmetry_space_group_name_H-M 'P 1 21/c 1'
_atom_sites_solution_hydrogens geom
_atom_sites_solution_primary direct
_atom_sites_solution_secondary difmap
_audit_creation_method SHELXL-97
_cell_angle_alpha 90.00
_cell_angle_beta 113.314(3)
_cell_angle_gamma 90.00
_cell_formula_units_Z 4
_cell_length_a 11.7636(3)
_cell_length_b 16.3609(3)
_cell_length_c 11.5890(3)
_cell_measurement_reflns_used 5528
_cell_measurement_temperature 173(2)
_cell_measurement_theta_max 28.9751
_cell_measurement_theta_min 3.1173
_cell_volume 2048.34(10)
_computing_cell_refinement 'CrysAlis RED'
_computing_data_collection 'CrysAlis CCD'
_computing_data_reduction 'CrysAlis RED'
_computing_molecular_graphics 'SHELXL-97 (Sheldrick, 1997)'
_computing_publication_material 'SHELXL-97 (Sheldrick, 1997)'
_computing_structure_refinement 'SHELXL-97 (Sheldrick, 1997)'
_computing_structure_solution 'SHELXS-97 (Sheldrick, 1990)'
_diffrn_ambient_temperature 173(2)
_diffrn_measured_fraction_theta_full 0.999
_diffrn_measured_fraction_theta_max 0.999
_diffrn_measurement_device_type 'CrysAlis CCD, Oxford Diffraction Ltd.'
_diffrn_measurement_method 'phi and omega scans'
_diffrn_radiation_monochromator graphite
_diffrn_radiation_source 'fine-focus sealed tube'
_diffrn_radiation_type MoK\a
_diffrn_radiation_wavelength 0.71073
_diffrn_reflns_av_R_equivalents 0.0397
_diffrn_reflns_av_sigmaI/netI 0.0482
_diffrn_reflns_limit_h_max 12
_diffrn_reflns_limit_h_min -13
_diffrn_reflns_limit_k_max 19
_diffrn_reflns_limit_k_min -13
_diffrn_reflns_limit_l_max 13
_diffrn_reflns_limit_l_min -13
_diffrn_reflns_number 9266
_diffrn_reflns_theta_full 25.00
_diffrn_reflns_theta_max 25.00
_diffrn_reflns_theta_min 3.12
_exptl_absorpt_coefficient_mu 3.316
_exptl_absorpt_correction_T_max 1.00000
_exptl_absorpt_correction_T_min 0.83043
_exptl_absorpt_correction_type multi-scan
_exptl_absorpt_process_details 'CrysAlis RED'
_exptl_crystal_colour yellow
_exptl_crystal_density_diffrn 1.957
_exptl_crystal_density_meas ?
_exptl_crystal_density_method 'not measured'
_exptl_crystal_description hexagon
_exptl_crystal_F_000 1184
_exptl_crystal_size_max 0.2
_exptl_crystal_size_mid 0.3
_exptl_crystal_size_min 0.15
_refine_diff_density_max 0.894
_refine_diff_density_min -1.432
_refine_diff_density_rms 0.143
_refine_ls_extinction_method none
_refine_ls_goodness_of_fit_ref 0.725
_refine_ls_matrix_type full
_refine_ls_number_parameters 280
_refine_ls_number_reflns 3598
_refine_ls_number_restraints 0
_refine_ls_restrained_S_all 0.725
_refine_ls_R_factor_all 0.0357
_refine_ls_R_factor_gt 0.0270
_refine_ls_shift/su_max 0.021
_refine_ls_shift/su_mean 0.004
_refine_ls_structure_factor_coef Fsqd
_refine_ls_weighting_details 'calc w=1/[\s^2^(Fo^2^)+(0.1000P)^2^+0.0000P] where P=(Fo^2^+2Fc^2^)/3'
_refine_ls_weighting_scheme calc
_refine_ls_wR_factor_gt 0.0856
_refine_ls_wR_factor_ref 0.0949
_reflns_number_gt 3204
_reflns_number_total 3598
_reflns_threshold_expression >2sigma(I)
_cod_data_source_file c1cc13297k.txt
_cod_data_source_block complex4
_cod_depositor_comments
;
The following automatic conversions were performed:

'_exptl_crystal_density_meas' value 'not measured' was changed to '?'
- the value is perceived as not measured.

Automatic conversion script
Id: cif_fix_values 3008 2015-01-20 13:52:24Z robertas 
;
_cod_original_cell_volume 2048.34(8)
_cod_original_sg_symbol_H-M P2(1)/c
_cod_database_code 7106799

loop_
_symmetry_equiv_pos_as_xyz
'x, y, z'
'-x, y+1/2, -z+1/2'
'-x, -y, -z'
'x, -y-1/2, z-1/2'

loop_
_atom_site_label
_atom_site_type_symbol
_atom_site_fract_x
_atom_site_fract_y
_atom_site_fract_z
_atom_site_U_iso_or_equiv
_atom_site_adp_type
_atom_site_occupancy
_atom_site_symmetry_multiplicity
_atom_site_calc_flag
_atom_site_refinement_flags
_atom_site_disorder_assembly
_atom_site_disorder_group
Eu1 Eu 0.190224(17) 0.534464(12) 0.575944(18) 0.00857(11) Uani 1 1 d . . .
S1 S 0.03995(9) 0.78435(6) 0.69768(10) 0.0133(2) Uani 1 1 d . . .
O2 O 0.0414(3) 0.63797(18) 0.5524(3) 0.0161(7) Uani 1 1 d . . .
C7 C 0.6763(4) 0.1726(3) 0.7959(4) 0.0142(9) Uani 1 1 d . . .
C4 C -0.0545(4) 0.8542(3) 0.7274(4) 0.0143(9) Uani 1 1 d . . .
C5 C -0.1771(4) 0.8315(3) 0.6732(4) 0.0175(10) Uani 1 1 d . . .
H5A H -0.2414 0.8611 0.6805 0.021 Uiso 1 1 calc R . .
C3 C -0.1931(4) 0.7579(3) 0.6053(4) 0.0196(10) Uani 1 1 d . . .
H3A H -0.2699 0.7337 0.5622 0.023 Uiso 1 1 calc R . .
C2 C -0.0840(4) 0.7256(3) 0.6092(4) 0.0152(9) Uani 1 1 d . . .
S2 S 0.52016(10) 0.30129(7) 0.78743(11) 0.0164(3) Uani 1 1 d . . .
O3 O -0.0685(3) 0.97599(18) 0.8291(3) 0.0190(7) Uani 1 1 d . . .
O4 O 0.1186(3) 0.92921(19) 0.8567(3) 0.0153(7) Uani 1 1 d . . .
O10 O 0.3505(3) 0.4472(2) 0.7317(3) 0.0185(7) Uani 1 1 d . . .
O1 O -0.1523(3) 0.59870(18) 0.5139(3) 0.0190(7) Uani 1 1 d . . .
O6 O 0.6886(3) 0.1592(2) 0.9065(3) 0.0192(7) Uani 1 1 d . . .
O5 O 0.7180(3) 0.12291(19) 0.7371(3) 0.0189(7) Uani 1 1 d . . .
N2 N -0.3092(5) 0.9684(3) 0.3244(4) 0.0307(12) Uani 1 1 d . . .
O9 O 0.3841(3) 0.4908(2) 0.5682(3) 0.0198(7) Uani 1 1 d . . .
C20 C -0.2343(5) 1.0333(3) 0.3537(5) 0.0275(13) Uani 1 1 d . . .
H20A H -0.1931 1.0539 0.3061 0.033 Uiso 1 1 calc R . .
C6 C 0.0025(4) 0.9246(3) 0.8098(4) 0.0114(9) Uani 1 1 d . . .
C1 C -0.0649(4) 0.6482(3) 0.5536(4) 0.0132(9) Uani 1 1 d . . .
N1 N -0.2284(4) 1.0638(3) 0.4635(4) 0.0224(9) Uani 1 1 d . . .
C8 C 0.6137(4) 0.2474(3) 0.7321(4) 0.0127(9) Uani 1 1 d . . .
C9 C 0.6221(4) 0.2849(3) 0.6303(4) 0.0174(10) Uani 1 1 d . . .
H9A H 0.6677 0.2642 0.5872 0.021 Uiso 1 1 calc R . .
C13 C 0.4047(4) 0.4414(3) 0.6578(4) 0.0140(9) Uani 1 1 d . . .
C11 C 0.4926(4) 0.3740(3) 0.6721(4) 0.0139(9) Uani 1 1 d . . .
C10 C 0.5549(4) 0.3580(3) 0.5980(4) 0.0175(10) Uani 1 1 d . . .
H10A H 0.5531 0.3918 0.5328 0.021 Uiso 1 1 calc R . .
C25 C -0.1532(5) 1.1332(3) 0.5320(5) 0.0316(12) Uani 1 1 d . . .
H25A H -0.1795 1.1495 0.5981 0.038 Uiso 1 1 calc R . .
H25B H -0.1668 1.1790 0.4751 0.038 Uiso 1 1 calc R . .
C24 C -0.3030(6) 1.0165(4) 0.5023(6) 0.0342(13) Uani 1 1 d . . .
H24A H -0.3165 1.0240 0.5755 0.041 Uiso 1 1 calc R . .
C23 C -0.3532(6) 0.9578(4) 0.4165(6) 0.0360(14) Uani 1 1 d . . .
H23A H -0.4077 0.9173 0.4191 0.043 Uiso 1 1 calc R . .
C26 C -0.0156(5) 1.1129(4) 0.5899(5) 0.0366(13) Uani 1 1 d . . .
H26A H 0.0301 1.1600 0.6331 0.055 Uiso 1 1 calc R . .
H26B H 0.0111 1.0974 0.5247 0.055 Uiso 1 1 calc R . .
H26C H -0.0014 1.0686 0.6482 0.055 Uiso 1 1 calc R . .
C27 C -0.3357(6) 0.9168(4) 0.2130(6) 0.0480(17) Uani 1 1 d . . .
H27A H -0.2933 0.9383 0.1638 0.072 Uiso 1 1 calc R . .
H27B H -0.4232 0.9165 0.1635 0.072 Uiso 1 1 calc R . .
H27C H -0.3079 0.8621 0.2389 0.072 Uiso 1 1 calc R . .

loop_
_atom_site_aniso_label
_atom_site_aniso_U_11
_atom_site_aniso_U_22
_atom_site_aniso_U_33
_atom_site_aniso_U_23
_atom_site_aniso_U_13
_atom_site_aniso_U_12
Eu1 0.00975(16) 0.00592(16) 0.01082(16) 0.00027(7) 0.00492(11) 0.00026(7)
S1 0.0114(5) 0.0098(5) 0.0187(6) -0.0036(4) 0.0059(4) 0.0006(4)
O2 0.0161(16) 0.0098(15) 0.0238(17) -0.0004(13) 0.0093(13) 0.0039(13)
C7 0.014(2) 0.012(2) 0.017(2) 0.0042(18) 0.0058(18) -0.0009(18)
C4 0.020(2) 0.008(2) 0.015(2) -0.0037(17) 0.0072(18) 0.0020(18)
C5 0.013(2) 0.016(2) 0.025(2) -0.0054(19) 0.0086(19) 0.0024(18)
C3 0.015(2) 0.019(3) 0.023(2) -0.0095(19) 0.0057(19) -0.0051(19)
C2 0.013(2) 0.016(2) 0.017(2) -0.0029(18) 0.0060(17) -0.0056(18)
S2 0.0193(6) 0.0140(6) 0.0202(6) 0.0058(4) 0.0123(5) 0.0059(5)
O3 0.0223(18) 0.0130(17) 0.0266(19) -0.0038(13) 0.0149(15) -0.0006(13)
O4 0.0156(16) 0.0164(17) 0.0129(15) -0.0023(13) 0.0044(13) -0.0013(13)
O10 0.0190(17) 0.0168(16) 0.0191(17) 0.0034(14) 0.0070(14) 0.0074(14)
O1 0.0193(16) 0.0102(16) 0.0274(18) -0.0048(13) 0.0092(14) -0.0018(14)
O6 0.0269(18) 0.0208(18) 0.0160(17) 0.0081(13) 0.0150(14) 0.0134(14)
O5 0.0282(18) 0.0153(17) 0.0134(15) 0.0006(13) 0.0082(13) 0.0073(14)
N2 0.034(3) 0.037(3) 0.019(2) -0.0007(18) 0.009(2) 0.006(2)
O9 0.0151(17) 0.0175(17) 0.0284(19) 0.0140(15) 0.0104(14) 0.0074(14)
C20 0.030(3) 0.037(4) 0.022(3) 0.005(2) 0.017(2) 0.017(2)
C6 0.019(2) 0.011(2) 0.008(2) 0.0018(16) 0.0101(18) 0.0003(18)
C1 0.016(2) 0.010(2) 0.016(2) -0.0019(17) 0.0092(18) 0.0003(18)
N1 0.029(2) 0.023(2) 0.016(2) 0.0039(17) 0.0108(18) 0.0061(19)
C8 0.015(2) 0.010(2) 0.015(2) 0.0006(17) 0.0073(17) 0.0045(17)
C9 0.018(2) 0.021(2) 0.018(2) 0.0014(19) 0.0119(19) 0.0065(19)
C13 0.013(2) 0.010(2) 0.019(2) 0.0003(18) 0.0074(18) -0.0048(18)
C11 0.011(2) 0.014(2) 0.019(2) 0.0041(18) 0.0082(17) -0.0010(17)
C10 0.018(2) 0.021(3) 0.016(2) 0.0073(19) 0.0092(19) 0.0058(19)
C25 0.042(3) 0.027(3) 0.034(3) 0.002(2) 0.025(3) 0.004(2)
C24 0.049(4) 0.032(3) 0.030(3) 0.004(3) 0.026(3) 0.000(3)
C23 0.048(4) 0.040(4) 0.026(3) 0.003(2) 0.022(3) -0.004(3)
C26 0.040(3) 0.040(3) 0.028(3) 0.002(3) 0.011(2) 0.005(3)
C27 0.050(4) 0.060(5) 0.029(3) -0.013(3) 0.010(3) 0.000(3)

loop_
_atom_type_symbol
_atom_type_description
_atom_type_scat_dispersion_real
_atom_type_scat_dispersion_imag
_atom_type_scat_source
C C 0.0033 0.0016 'International Tables Vol C Tables 4.2.6.8 and 6.1.1.4'
H H 0.0000 0.0000 'International Tables Vol C Tables 4.2.6.8 and 6.1.1.4'
N N 0.0061 0.0033 'International Tables Vol C Tables 4.2.6.8 and 6.1.1.4'
O O 0.0106 0.0060 'International Tables Vol C Tables 4.2.6.8 and 6.1.1.4'
S S 0.1246 0.1234 'International Tables Vol C Tables 4.2.6.8 and 6.1.1.4'
Eu Eu -0.1578 3.6682 'International Tables Vol C Tables 4.2.6.8 and 6.1.1.4'

loop_
_geom_angle_atom_site_label_1
_geom_angle_atom_site_label_2
_geom_angle_atom_site_label_3
_geom_angle
_geom_angle_site_symmetry_1
_geom_angle_site_symmetry_3
_geom_angle_publ_flag
O3 Eu1 O2 77.52(10) 2_546 . ?
O3 Eu1 O1 77.68(11) 2_546 3_566 ?
O2 Eu1 O1 126.95(10) . 3_566 ?
O3 Eu1 O4 125.09(11) 2_546 4_575 ?
O2 Eu1 O4 76.64(10) . 4_575 ?
O1 Eu1 O4 80.68(11) 3_566 4_575 ?
O3 Eu1 O9 131.25(11) 2_546 . ?
O2 Eu1 O9 150.22(11) . . ?
O1 Eu1 O9 74.37(11) 3_566 . ?
O4 Eu1 O9 88.59(10) 4_575 . ?
O3 Eu1 O6 138.49(10) 2_546 2_656 ?
O2 Eu1 O6 78.10(11) . 2_656 ?
O1 Eu1 O6 143.21(10) 3_566 2_656 ?
O4 Eu1 O6 80.31(10) 4_575 2_656 ?
O9 Eu1 O6 73.97(11) . 2_656 ?
O3 Eu1 O5 87.88(11) 2_546 2_656 ?
O2 Eu1 O5 74.27(11) . 2_656 ?
O1 Eu1 O5 149.47(11) 3_566 2_656 ?
O4 Eu1 O5 128.93(10) 4_575 2_656 ?
O9 Eu1 O5 96.55(11) . 2_656 ?
O6 Eu1 O5 53.24(10) 2_656 2_656 ?
O3 Eu1 O10 81.47(11) 2_546 . ?
O2 Eu1 O10 143.88(11) . . ?
O1 Eu1 O10 75.43(11) 3_566 . ?
O4 Eu1 O10 139.10(10) 4_575 . ?
O9 Eu1 O10 53.32(11) . . ?
O6 Eu1 O10 99.75(11) 2_656 . ?
O5 Eu1 O10 75.91(11) 2_656 . ?
O3 Eu1 C13 105.00(12) 2_546 . ?
O2 Eu1 C13 164.01(12) . . ?
O1 Eu1 C13 68.57(12) 3_566 . ?
O4 Eu1 C13 112.76(12) 4_575 . ?
O9 Eu1 C13 27.04(12) . . ?
O6 Eu1 C13 90.48(12) 2_656 . ?
O5 Eu1 C13 89.95(12) 2_656 . ?
O10 Eu1 C13 26.98(12) . . ?
O3 Eu1 C7 113.52(12) 2_546 2_656 ?
O2 Eu1 C7 73.72(11) . 2_656 ?
O1 Eu1 C7 159.13(11) 3_566 2_656 ?
O4 Eu1 C7 104.30(12) 4_575 2_656 ?
O9 Eu1 C7 85.40(12) . 2_656 ?
O6 Eu1 C7 26.32(11) 2_656 2_656 ?
O5 Eu1 C7 26.95(11) 2_656 2_656 ?
O10 Eu1 C7 88.50(11) . 2_656 ?
C13 Eu1 C7 91.06(12) . 2_656 ?
O3 Eu1 C6 103.40(11) 2_546 4_575 ?
O2 Eu1 C6 61.63(11) . 4_575 ?
O1 Eu1 C6 79.88(11) 3_566 4_575 ?
O4 Eu1 C6 22.64(10) 4_575 4_575 ?
O9 Eu1 C6 109.87(11) . 4_575 ?
O6 Eu1 C6 93.75(11) 2_656 4_575 ?
O5 Eu1 C6 130.06(11) 2_656 4_575 ?
O10 Eu1 C6 153.20(11) . 4_575 ?
C13 Eu1 C6 131.15(12) . 4_575 ?
C7 Eu1 C6 112.55(12) 2_656 4_575 ?
O3 Eu1 Eu1 49.09(9) 2_546 3_566 ?
O2 Eu1 Eu1 62.29(7) . 3_566 ?
O1 Eu1 Eu1 65.95(7) 3_566 3_566 ?
O4 Eu1 Eu1 76.01(7) 4_575 3_566 ?
O9 Eu1 Eu1 139.11(9) . 3_566 ?
O6 Eu1 Eu1 137.37(8) 2_656 3_566 ?
O5 Eu1 Eu1 122.69(7) 2_656 3_566 ?
O10 Eu1 Eu1 121.28(8) . 3_566 ?
C13 Eu1 Eu1 131.33(9) . 3_566 ?
C7 Eu1 Eu1 134.84(8) 2_656 3_566 ?
C6 Eu1 Eu1 54.77(8) 4_575 3_566 ?
C2 S1 C4 91.6(2) . . ?
C1 O2 Eu1 141.2(3) . . ?
O6 C7 O5 121.4(4) . . ?
O6 C7 C8 119.6(4) . . ?
O5 C7 C8 119.0(4) . . ?
O6 C7 Eu1 60.3(2) . 2_646 ?
O5 C7 Eu1 61.2(2) . 2_646 ?
C8 C7 Eu1 176.6(3) . 2_646 ?
C5 C4 C6 129.1(4) . . ?
C5 C4 S1 111.9(3) . . ?
C6 C4 S1 118.9(3) . . ?
C4 C5 C3 111.7(4) . . ?
C2 C3 C5 113.2(4) . . ?
C3 C2 C1 128.1(4) . . ?
C3 C2 S1 111.6(3) . . ?
C1 C2 S1 120.2(3) . . ?
C11 S2 C8 90.9(2) . . ?
C6 O3 Eu1 158.2(3) . 2_556 ?
C6 O4 Eu1 109.7(2) . 4_576 ?
C13 O10 Eu1 89.5(3) . . ?
C1 O1 Eu1 137.9(3) . 3_566 ?
C7 O6 Eu1 93.4(3) . 2_646 ?
C7 O5 Eu1 91.8(2) . 2_646 ?
C20 N2 C23 108.5(5) . . ?
C20 N2 C27 124.7(5) . . ?
C23 N2 C27 126.7(5) . . ?
C13 O9 Eu1 92.1(3) . . ?
N2 C20 N1 108.6(5) . . ?
O4 C6 O3 124.4(4) . . ?
O4 C6 C4 117.6(4) . . ?
O3 C6 C4 118.0(4) . . ?
O4 C6 Eu1 47.69(19) . 4_576 ?
O3 C6 Eu1 86.6(2) . 4_576 ?
C4 C6 Eu1 141.3(3) . 4_576 ?
O1 C1 O2 125.7(4) . . ?
O1 C1 C2 118.2(4) . . ?
O2 C1 C2 116.0(4) . . ?
C20 N1 C24 107.5(5) . . ?
C20 N1 C25 126.6(4) . . ?
C24 N1 C25 125.9(4) . . ?
C9 C8 C7 128.0(4) . . ?
C9 C8 S2 111.5(3) . . ?
C7 C8 S2 120.5(3) . . ?
C8 C9 C10 112.8(4) . . ?
O10 C13 O9 121.9(4) . . ?
O10 C13 C11 120.1(4) . . ?
O9 C13 C11 118.0(4) . . ?
O10 C13 Eu1 63.5(2) . . ?
O9 C13 Eu1 60.9(2) . . ?
C11 C13 Eu1 162.0(3) . . ?
C10 C11 C13 127.1(4) . . ?
C10 C11 S2 112.0(3) . . ?
C13 C11 S2 120.8(3) . . ?
C11 C10 C9 112.7(4) . . ?
N1 C25 C26 112.2(4) . . ?
C23 C24 N1 108.1(5) . . ?
C24 C23 N2 107.2(5) . . ?

loop_
_geom_bond_atom_site_label_1
_geom_bond_atom_site_label_2
_geom_bond_distance
_geom_bond_site_symmetry_2
_geom_bond_publ_flag
Eu1 O3 2.329(3) 2_546 ?
Eu1 O2 2.373(3) . ?
Eu1 O1 2.379(3) 3_566 ?
Eu1 O4 2.413(3) 4_575 ?
Eu1 O9 2.425(3) . ?
Eu1 O6 2.451(3) 2_656 ?
Eu1 O5 2.470(3) 2_656 ?
Eu1 O10 2.482(3) . ?
Eu1 C13 2.773(4) . ?
Eu1 C7 2.817(4) 2_656 ?
Eu1 C6 3.073(4) 4_575 ?
Eu1 Eu1 4.2619(4) 3_566 ?
S1 C2 1.708(4) . ?
S1 C4 1.721(4) . ?
O2 C1 1.267(5) . ?
C7 O6 1.251(5) . ?
C7 O5 1.277(5) . ?
C7 C8 1.468(6) . ?
C7 Eu1 2.817(4) 2_646 ?
C4 C5 1.377(6) . ?
C4 C6 1.478(6) . ?
C5 C3 1.409(6) . ?
C3 C2 1.372(6) . ?
C2 C1 1.477(6) . ?
S2 C11 1.721(4) . ?
S2 C8 1.720(4) . ?
O3 C6 1.266(5) . ?
O3 Eu1 2.329(3) 2_556 ?
O4 C6 1.256(5) . ?
O4 Eu1 2.413(3) 4_576 ?
O10 C13 1.258(6) . ?
O1 C1 1.245(5) . ?
O1 Eu1 2.379(3) 3_566 ?
O6 Eu1 2.451(3) 2_646 ?
O5 Eu1 2.470(3) 2_646 ?
N2 C20 1.335(7) . ?
N2 C23 1.369(8) . ?
N2 C27 1.468(7) . ?
O9 C13 1.261(6) . ?
C20 N1 1.342(7) . ?
C6 Eu1 3.073(4) 4_576 ?
N1 C24 1.373(7) . ?
N1 C25 1.465(7) . ?
C8 C9 1.368(6) . ?
C9 C10 1.399(6) . ?
C13 C11 1.475(6) . ?
C11 C10 1.357(6) . ?
C25 C26 1.523(7) . ?
C24 C23 1.341(8) . ?
